data_4081701
loop_
_publ_author_name
'You, Xu'
'Yu, Shasha'
'Liu, Yuanhong'

_publ_section_title
;
 Reactions of Zirconocene Butadiyne or Monoyne Complexes with Nitriles:
 Straightfoward Synthesis of Functionalized Pyrimidines
;
_journal_issue 19
_journal_name_full Organometallics
_journal_page_first 5273
_journal_paper_doi 10.1021/om400880r
_journal_volume 32
_journal_year 2013
_chemical_absolute_configuration unk
_chemical_formula_sum 'C28 H20 N2'
_chemical_formula_weight 384.46
_chemical_name_systematic
; 
 ? 
;
_space_group_IT_number 43
_symmetry_cell_setting orthorhombic
_symmetry_space_group_name_Hall 'F 2 -2d'
_symmetry_space_group_name_H-M 'F d d 2'
_atom_sites_solution_hydrogens geom
_atom_sites_solution_primary direct
_atom_sites_solution_secondary difmap
_audit_creation_method SHELXL-97
_cell_angle_alpha 90.00
_cell_angle_beta 90.00
_cell_angle_gamma 90.00
_cell_formula_units_Z 16
_cell_length_a 23.9708(17)
_cell_length_b 58.339(4)
_cell_length_c 5.9056(4)
_cell_measurement_reflns_used 2821
_cell_measurement_temperature 293(2)
_cell_measurement_theta_max 47.872
_cell_measurement_theta_min 4.399
_cell_volume 8258.6(10)
_computing_cell_refinement 'Bruker SMART'
_computing_data_collection 'Bruker SMART'
_computing_data_reduction 'Bruker SHELXTL'
_computing_molecular_graphics 'Bruker SHELXTL'
_computing_publication_material 'Bruker SHELXTL'
_computing_structure_refinement 'SHELXL-97 (Sheldrick, 1997)'
_computing_structure_solution 'SHELXS-97 (Sheldrick, 1990)'
_diffrn_ambient_temperature 293(2)
_diffrn_measured_fraction_theta_full 1.000
_diffrn_measured_fraction_theta_max 1.000
_diffrn_measurement_device_type 'CCD area detector'
_diffrn_measurement_method 'phi and omega scans'
_diffrn_radiation_monochromator graphite
_diffrn_radiation_source 'fine-focus sealed tube'
_diffrn_radiation_type MoK\a
_diffrn_radiation_wavelength 0.71073
_diffrn_reflns_av_R_equivalents 0.0299
_diffrn_reflns_av_sigmaI/netI 0.0334
_diffrn_reflns_limit_h_max 29
_diffrn_reflns_limit_h_min -29
_diffrn_reflns_limit_k_max 52
_diffrn_reflns_limit_k_min -71
_diffrn_reflns_limit_l_max 7
_diffrn_reflns_limit_l_min -7
_diffrn_reflns_number 12487
_diffrn_reflns_theta_full 26.00
_diffrn_reflns_theta_max 26.00
_diffrn_reflns_theta_min 1.84
_exptl_absorpt_coefficient_mu 0.072
_exptl_absorpt_correction_T_max 1.00000
_exptl_absorpt_correction_T_min 0.72009
_exptl_absorpt_correction_type empirical
_exptl_absorpt_process_details sadabs
_exptl_crystal_colour colorless
_exptl_crystal_density_diffrn 1.237
_exptl_crystal_density_method 'not measured'
_exptl_crystal_description prismatic
_exptl_crystal_F_000 3232
_exptl_crystal_size_max 0.321
_exptl_crystal_size_mid 0.110
_exptl_crystal_size_min 0.088
_refine_diff_density_max 0.166
_refine_diff_density_min -0.129
_refine_diff_density_rms 0.027
_refine_ls_abs_structure_details 'Flack H D (1983), Acta Cryst. A39, 876-881'
_refine_ls_abs_structure_Flack 2(3)
_refine_ls_extinction_method none
_refine_ls_goodness_of_fit_ref 1.135
_refine_ls_hydrogen_treatment constr
_refine_ls_matrix_type full
_refine_ls_number_parameters 271
_refine_ls_number_reflns 3942
_refine_ls_number_restraints 1
_refine_ls_restrained_S_all 1.135
_refine_ls_R_factor_all 0.0562
_refine_ls_R_factor_gt 0.0484
_refine_ls_shift/su_max 0.000
_refine_ls_shift/su_mean 0.000
_refine_ls_structure_factor_coef Fsqd
_refine_ls_weighting_details 'calc w=1/[\s^2^(Fo^2^)+(0.0449P)^2^+1.9431P] where P=(Fo^2^+2Fc^2^)/3'
_refine_ls_weighting_scheme calc
_refine_ls_wR_factor_gt 0.1014
_refine_ls_wR_factor_ref 0.1050
_reflns_number_gt 3508
_reflns_number_total 3942
_reflns_threshold_expression >2sigma(I)
_cod_data_source_file om400880r_si_002.cif
_cod_data_source_block cd21234_(compound_8a)
_cod_depositor_comments
;
The following automatic conversions were performed:

'_symmetry_cell_setting' value 'Orthorhombic' changed to
'orthorhombic' according to
/home/saulius/struct/CIF-dictionaries/cif_core.dic dictionary named
'cif_core.dic' version 2.4.2 from 2011-04-26.

Automatic conversion script
Id: cif_fix_values 1891 2012-01-12 08:04:46Z andrius 
;
_cod_original_sg_symbol_H-M Fdd2
_cod_database_code 4081701

loop_
_symmetry_equiv_pos_as_xyz
'x, y, z'
'-x, -y, z'
'x+1/4, -y+1/4, z+1/4'
'-x+1/4, y+1/4, z+1/4'
'x, y+1/2, z+1/2'
'-x, -y+1/2, z+1/2'
'x+1/4, -y+3/4, z+3/4'
'-x+1/4, y+3/4, z+3/4'
'x+1/2, y, z+1/2'
'-x+1/2, -y, z+1/2'
'x+3/4, -y+1/4, z+3/4'
'-x+3/4, y+1/4, z+3/4'
'x+1/2, y+1/2, z'
'-x+1/2, -y+1/2, z'
'x+3/4, -y+3/4, z+1/4'
'-x+3/4, y+3/4, z+1/4'

loop_
_atom_site_label
_atom_site_type_symbol
_atom_site_fract_x
_atom_site_fract_y
_atom_site_fract_z
_atom_site_U_iso_or_equiv
_atom_site_adp_type
_atom_site_occupancy
_atom_site_symmetry_multiplicity
_atom_site_calc_flag
_atom_site_refinement_flags
N1 N 0.26053(7) 0.05552(3) 0.2064(3) 0.0449(4) Uani 1 1 d .
N2 N 0.28756(7) 0.08257(3) -0.0722(3) 0.0476(4) Uani 1 1 d .
C1 C 0.24957(8) 0.07159(3) 0.0527(4) 0.0444(5) Uani 1 1 d .
C2 C 0.34081(8) 0.07598(3) -0.0494(4) 0.0423(5) Uani 1 1 d .
C3 C 0.35632(8) 0.05764(3) 0.0907(3) 0.0401(5) Uani 1 1 d .
C4 C 0.31355(8) 0.04815(3) 0.2240(3) 0.0408(5) Uani 1 1 d .
C5 C 0.32070(8) 0.02910(3) 0.3904(3) 0.0404(5) Uani 1 1 d .
C6 C 0.35367(9) 0.01001(3) 0.3488(4) 0.0507(5) Uani 1 1 d .
H6 H 0.3746 0.0092 0.2166 0.061 Uiso 1 1 calc R
C7 C 0.35558(9) -0.00780(4) 0.5018(5) 0.0608(6) Uani 1 1 d .
H7 H 0.3775 -0.0206 0.4713 0.073 Uiso 1 1 calc R
C8 C 0.32532(9) -0.00675(4) 0.6994(4) 0.0591(6) Uani 1 1 d .
H8 H 0.3270 -0.0188 0.8027 0.071 Uiso 1 1 calc R
C9 C 0.29263(9) 0.01200(4) 0.7441(4) 0.0538(6) Uani 1 1 d .
H9 H 0.2723 0.0128 0.8781 0.065 Uiso 1 1 calc R
C10 C 0.29000(8) 0.02972(3) 0.5890(4) 0.0456(5) Uani 1 1 d .
H10 H 0.2672 0.0423 0.6186 0.055 Uiso 1 1 calc R
C11 C 0.19026(9) 0.07739(3) 0.0115(4) 0.0476(5) Uani 1 1 d .
C12 C 0.14926(9) 0.07217(4) 0.1688(5) 0.0562(6) Uani 1 1 d .
H12 H 0.1588 0.0649 0.3037 0.067 Uiso 1 1 calc R
C13 C 0.09424(10) 0.07774(4) 0.1250(6) 0.0672(7) Uani 1 1 d .
H13 H 0.0668 0.0742 0.2306 0.081 Uiso 1 1 calc R
C14 C 0.07989(10) 0.08852(4) -0.0744(6) 0.0721(8) Uani 1 1 d .
H14 H 0.0428 0.0923 -0.1026 0.087 Uiso 1 1 calc R
C15 C 0.12014(10) 0.09370(4) -0.2310(5) 0.0694(7) Uani 1 1 d .
H15 H 0.1104 0.1009 -0.3660 0.083 Uiso 1 1 calc R
C16 C 0.17501(9) 0.08829(4) -0.1882(5) 0.0596(6) Uani 1 1 d .
H16 H 0.2022 0.0920 -0.2943 0.072 Uiso 1 1 calc R
C17 C 0.38074(8) 0.08999(3) -0.1865(4) 0.0487(5) Uani 1 1 d .
C18 C 0.36372(11) 0.09813(4) -0.3958(4) 0.0617(7) Uani 1 1 d .
H18 H 0.3288 0.0941 -0.4518 0.074 Uiso 1 1 calc R
C19 C 0.39803(13) 0.11218(5) -0.5218(5) 0.0811(9) Uani 1 1 d .
H19 H 0.3862 0.1175 -0.6622 0.097 Uiso 1 1 calc R
C20 C 0.44939(13) 0.11830(4) -0.4408(7) 0.0876(11) Uani 1 1 d .
H20 H 0.4724 0.1278 -0.5261 0.105 Uiso 1 1 calc R
C21 C 0.46691(11) 0.11045(4) -0.2343(6) 0.0743(8) Uani 1 1 d .
H21 H 0.5018 0.1147 -0.1794 0.089 Uiso 1 1 calc R
C22 C 0.43284(9) 0.09625(4) -0.1068(5) 0.0574(6) Uani 1 1 d .
H22 H 0.4450 0.0909 0.0330 0.069 Uiso 1 1 calc R
C23 C 0.41422(8) 0.04843(3) 0.0875(4) 0.0428(5) Uani 1 1 d .
C24 C 0.43383(9) 0.03793(3) -0.1078(4) 0.0498(5) Uani 1 1 d .
H24 H 0.4106 0.0367 -0.2333 0.060 Uiso 1 1 calc R
C25 C 0.48725(10) 0.02940(4) -0.1177(5) 0.0655(7) Uani 1 1 d .
H25 H 0.5000 0.0224 -0.2493 0.079 Uiso 1 1 calc R
C26 C 0.52188(10) 0.03128(5) 0.0670(6) 0.0757(8) Uani 1 1 d .
H26 H 0.5581 0.0256 0.0603 0.091 Uiso 1 1 calc R
C27 C 0.50282(10) 0.04157(4) 0.2615(5) 0.0688(8) Uani 1 1 d .
H27 H 0.5262 0.0427 0.3866 0.083 Uiso 1 1 calc R
C28 C 0.44947(9) 0.05020(4) 0.2731(4) 0.0538(6) Uani 1 1 d .
H28 H 0.4371 0.0572 0.4052 0.065 Uiso 1 1 calc R

loop_
_atom_site_aniso_label
_atom_site_aniso_U_11
_atom_site_aniso_U_22
_atom_site_aniso_U_33
_atom_site_aniso_U_23
_atom_site_aniso_U_13
_atom_site_aniso_U_12
N1 0.0467(9) 0.0434(9) 0.0446(10) -0.0026(8) 0.0041(8) -0.0022(7)
N2 0.0504(9) 0.0455(9) 0.0469(11) 0.0024(8) 0.0023(9) 0.0017(7)
C1 0.0500(11) 0.0384(10) 0.0448(13) -0.0051(10) 0.0021(10) -0.0012(9)
C2 0.0472(11) 0.0411(10) 0.0386(12) -0.0035(9) 0.0045(10) -0.0019(9)
C3 0.0441(10) 0.0409(10) 0.0354(11) -0.0028(9) -0.0004(9) -0.0033(8)
C4 0.0463(11) 0.0405(10) 0.0355(11) -0.0050(9) 0.0024(10) -0.0032(8)
C5 0.0422(10) 0.0402(10) 0.0386(12) 0.0008(9) -0.0010(9) -0.0079(9)
C6 0.0555(12) 0.0482(12) 0.0483(14) 0.0050(11) 0.0080(11) -0.0033(10)
C7 0.0622(13) 0.0475(12) 0.0727(18) 0.0115(12) 0.0066(13) 0.0025(11)
C8 0.0643(14) 0.0563(13) 0.0566(16) 0.0177(12) -0.0042(13) -0.0109(11)
C9 0.0594(13) 0.0619(14) 0.0401(13) 0.0021(11) 0.0023(11) -0.0182(11)
C10 0.0484(11) 0.0470(11) 0.0413(13) -0.0030(10) 0.0008(10) -0.0083(9)
C11 0.0496(11) 0.0420(10) 0.0512(14) -0.0087(10) -0.0008(10) 0.0011(9)
C12 0.0526(13) 0.0507(12) 0.0653(17) -0.0041(12) 0.0045(12) -0.0001(10)
C13 0.0508(13) 0.0650(15) 0.086(2) -0.0077(16) 0.0076(14) -0.0009(11)
C14 0.0482(13) 0.0692(16) 0.099(2) -0.0179(17) -0.0081(15) 0.0077(12)
C15 0.0606(14) 0.0749(16) 0.0729(19) -0.0041(15) -0.0127(14) 0.0101(13)
C16 0.0540(12) 0.0647(14) 0.0603(17) -0.0030(13) -0.0007(12) 0.0045(11)
C17 0.0558(12) 0.0387(10) 0.0516(14) 0.0044(10) 0.0150(11) 0.0079(9)
C18 0.0784(15) 0.0546(13) 0.0521(16) 0.0124(12) 0.0166(13) 0.0164(12)
C19 0.103(2) 0.0711(17) 0.070(2) 0.0279(15) 0.0372(18) 0.0341(16)
C20 0.088(2) 0.0574(15) 0.118(3) 0.0388(17) 0.058(2) 0.0209(15)
C21 0.0642(14) 0.0506(13) 0.108(2) 0.0139(16) 0.0334(16) 0.0024(12)
C22 0.0546(13) 0.0489(12) 0.0687(17) 0.0095(12) 0.0141(12) 0.0006(10)
C23 0.0456(11) 0.0406(10) 0.0422(12) 0.0081(9) 0.0028(10) -0.0060(8)
C24 0.0524(12) 0.0518(11) 0.0452(13) 0.0067(11) 0.0024(10) -0.0014(10)
C25 0.0626(14) 0.0649(14) 0.0690(19) 0.0068(13) 0.0163(14) 0.0111(12)
C26 0.0467(13) 0.0820(17) 0.098(2) 0.0195(18) 0.0047(16) 0.0080(13)
C27 0.0540(14) 0.0778(17) 0.075(2) 0.0173(16) -0.0205(14) -0.0067(12)
C28 0.0583(13) 0.0543(12) 0.0487(14) 0.0038(11) -0.0060(11) -0.0076(10)

loop_
_atom_type_symbol
_atom_type_description
_atom_type_scat_dispersion_real
_atom_type_scat_dispersion_imag
_atom_type_scat_source
C C 0.0033 0.0016 'International Tables Vol C Tables 4.2.6.8 and 6.1.1.4'
H H 0.0000 0.0000 'International Tables Vol C Tables 4.2.6.8 and 6.1.1.4'
N N 0.0061 0.0033 'International Tables Vol C Tables 4.2.6.8 and 6.1.1.4'

loop_
_geom_angle_atom_site_label_1
_geom_angle_atom_site_label_2
_geom_angle_atom_site_label_3
_geom_angle
C1 N1 C4 117.65(17)
C1 N2 C2 117.17(18)
N1 C1 N2 125.44(18)
N1 C1 C11 117.53(18)
N2 C1 C11 117.01(19)
N2 C2 C3 122.04(18)
N2 C2 C17 113.48(18)
C3 C2 C17 124.48(17)
C2 C3 C4 115.93(17)
C2 C3 C23 120.99(17)
C4 C3 C23 123.03(17)
N1 C4 C3 121.32(18)
N1 C4 C5 113.38(16)
C3 C4 C5 125.28(17)
C10 C5 C6 118.27(19)
C10 C5 C4 118.47(17)
C6 C5 C4 123.10(18)
C7 C6 C5 120.5(2)
C7 C6 H6 119.7
C5 C6 H6 119.7
C8 C7 C6 120.4(2)
C8 C7 H7 119.8
C6 C7 H7 119.8
C9 C8 C7 120.0(2)
C9 C8 H8 120.0
C7 C8 H8 120.0
C8 C9 C10 119.7(2)
C8 C9 H9 120.2
C10 C9 H9 120.2
C9 C10 C5 121.1(2)
C9 C10 H10 119.4
C5 C10 H10 119.4
C12 C11 C16 118.9(2)
C12 C11 C1 121.3(2)
C16 C11 C1 119.8(2)
C13 C12 C11 120.0(2)
C13 C12 H12 120.0
C11 C12 H12 120.0
C14 C13 C12 120.3(3)
C14 C13 H13 119.8
C12 C13 H13 119.8
C15 C14 C13 120.1(2)
C15 C14 H14 120.0
C13 C14 H14 120.0
C14 C15 C16 119.9(3)
C14 C15 H15 120.0
C16 C15 H15 120.0
C15 C16 C11 120.8(3)
C15 C16 H16 119.6
C11 C16 H16 119.6
C22 C17 C18 118.6(2)
C22 C17 C2 122.5(2)
C18 C17 C2 118.8(2)
C19 C18 C17 120.6(3)
C19 C18 H18 119.7
C17 C18 H18 119.7
C20 C19 C18 120.2(3)
C20 C19 H19 119.9
C18 C19 H19 119.9
C19 C20 C21 120.0(2)
C19 C20 H20 120.0
C21 C20 H20 120.0
C20 C21 C22 120.2(3)
C20 C21 H21 119.9
C22 C21 H21 119.9
C17 C22 C21 120.3(3)
C17 C22 H22 119.8
C21 C22 H22 119.8
C24 C23 C28 118.87(19)
C24 C23 C3 119.04(19)
C28 C23 C3 122.1(2)
C25 C24 C23 120.7(2)
C25 C24 H24 119.7
C23 C24 H24 119.7
C24 C25 C26 120.0(3)
C24 C25 H25 120.0
C26 C25 H25 120.0
C27 C26 C25 119.8(2)
C27 C26 H26 120.1
C25 C26 H26 120.1
C26 C27 C28 120.7(2)
C26 C27 H27 119.7
C28 C27 H27 119.7
C27 C28 C23 120.0(2)
C27 C28 H28 120.0
C23 C28 H28 120.0

loop_
_geom_bond_atom_site_label_1
_geom_bond_atom_site_label_2
_geom_bond_distance
N1 C1 1.331(3)
N1 C4 1.346(2)
N2 C1 1.336(3)
N2 C2 1.340(2)
C1 C11 1.482(3)
C2 C3 1.403(3)
C2 C17 1.496(3)
C3 C4 1.406(3)
C3 C23 1.488(3)
C4 C5 1.494(3)
C5 C10 1.385(3)
C5 C6 1.387(3)
C6 C7 1.378(3)
C6 H6 0.9300
C7 C8 1.375(4)
C7 H7 0.9300
C8 C9 1.371(3)
C8 H8 0.9300
C9 C10 1.383(3)
C9 H9 0.9300
C10 H10 0.9300
C11 C12 1.386(3)
C11 C16 1.389(4)
C12 C13 1.383(3)
C12 H12 0.9300
C13 C14 1.379(4)
C13 H13 0.9300
C14 C15 1.370(4)
C14 H14 0.9300
C15 C16 1.376(3)
C15 H15 0.9300
C16 H16 0.9300
C17 C22 1.384(3)
C17 C18 1.386(3)
C18 C19 1.379(3)
C18 H18 0.9300
C19 C20 1.368(4)
C19 H19 0.9300
C20 C21 1.368(5)
C20 H20 0.9300
C21 C22 1.385(3)
C21 H21 0.9300
C22 H22 0.9300
C23 C24 1.388(3)
C23 C28 1.387(3)
C24 C25 1.375(3)
C24 H24 0.9300
C25 C26 1.375(4)
C25 H25 0.9300
C26 C27 1.374(4)
C26 H26 0.9300
C27 C28 1.376(3)
C27 H27 0.9300
C28 H28 0.9300

loop_
_geom_torsion_atom_site_label_1
_geom_torsion_atom_site_label_2
_geom_torsion_atom_site_label_3
_geom_torsion_atom_site_label_4
_geom_torsion
C4 N1 C1 N2 -6.4(3)
C4 N1 C1 C11 171.80(17)
C2 N2 C1 N1 3.8(3)
C2 N2 C1 C11 -174.44(18)
C1 N2 C2 C3 3.0(3)
C1 N2 C2 C17 -177.04(18)
N2 C2 C3 C4 -6.5(3)
C17 C2 C3 C4 173.56(19)
N2 C2 C3 C23 170.89(19)
C17 C2 C3 C23 -9.1(3)
C1 N1 C4 C3 2.3(3)
C1 N1 C4 C5 -176.25(17)
C2 C3 C4 N1 3.7(3)
C23 C3 C4 N1 -173.58(19)
C2 C3 C4 C5 -177.92(18)
C23 C3 C4 C5 4.8(3)
N1 C4 C5 C10 -38.2(2)
C3 C4 C5 C10 143.34(19)
N1 C4 C5 C6 137.2(2)
C3 C4 C5 C6 -41.3(3)
C10 C5 C6 C7 0.0(3)
C4 C5 C6 C7 -175.4(2)
C5 C6 C7 C8 -0.8(3)
C6 C7 C8 C9 0.6(3)
C7 C8 C9 C10 0.4(3)
C8 C9 C10 C5 -1.2(3)
C6 C5 C10 C9 1.0(3)
C4 C5 C10 C9 176.59(18)
N1 C1 C11 C12 19.8(3)
N2 C1 C11 C12 -161.8(2)
N1 C1 C11 C16 -160.2(2)
N2 C1 C11 C16 18.2(3)
C16 C11 C12 C13 0.2(3)
C1 C11 C12 C13 -179.8(2)
C11 C12 C13 C14 -0.1(4)
C12 C13 C14 C15 0.3(4)
C13 C14 C15 C16 -0.6(4)
C14 C15 C16 C11 0.7(4)
C12 C11 C16 C15 -0.5(3)
C1 C11 C16 C15 179.5(2)
N2 C2 C17 C22 141.4(2)
C3 C2 C17 C22 -38.7(3)
N2 C2 C17 C18 -34.8(3)
C3 C2 C17 C18 145.2(2)
C22 C17 C18 C19 0.0(3)
C2 C17 C18 C19 176.3(2)
C17 C18 C19 C20 -0.2(4)
C18 C19 C20 C21 0.1(4)
C19 C20 C21 C22 0.1(4)
C18 C17 C22 C21 0.2(3)
C2 C17 C22 C21 -175.9(2)
C20 C21 C22 C17 -0.3(4)
C2 C3 C23 C24 -65.3(2)
C4 C3 C23 C24 111.9(2)
C2 C3 C23 C28 114.1(2)
C4 C3 C23 C28 -68.7(3)
C28 C23 C24 C25 0.0(3)
C3 C23 C24 C25 179.43(19)
C23 C24 C25 C26 -0.1(3)
C24 C25 C26 C27 0.4(4)
C25 C26 C27 C28 -0.5(4)
C26 C27 C28 C23 0.4(4)
C24 C23 C28 C27 -0.1(3)
C3 C23 C28 C27 -179.5(2)
